data_7001776
loop_
_publ_author_name
'Ge, Qingchun'
'Corkery, T. Christopher'
'Humphrey, Mark G.'
'Samoc, Marek'
'Hor, T. S. Andy'

_publ_section_title
;
 Organobimetallic RuII--ReI 4-ethynylpyridyl complexes: structures and
 non-linear optical properties
;
_journal_issue 31
_journal_name_full 'Dalton Transactions'
_journal_page_first 6192
_journal_paper_doi 10.1039/b902800e
_journal_year 2009
_chemical_formula_sum 'C63 H52 F6 Fe N4 O3 P3 Re Ru'
_chemical_formula_weight 1463.12
_chemical_name_systematic
;
?
;
_space_group_IT_number 33
_symmetry_cell_setting orthorhombic
_symmetry_space_group_name_Hall 'P 2c -2n'
_symmetry_space_group_name_H-M 'P n a 21'
_atom_sites_solution_hydrogens geom
_atom_sites_solution_primary direct
_atom_sites_solution_secondary difmap
_audit_creation_method SHELXL-97
_cell_angle_alpha 90.00
_cell_angle_beta 90.00
_cell_angle_gamma 90.00
_cell_formula_units_Z 4
_cell_length_a 16.5888(12)
_cell_length_b 14.2533(9)
_cell_length_c 24.6169(17)
_cell_measurement_temperature 223(2)
_cell_volume 5820.5(7)
_computing_structure_refinement 'SHELXL-97 (Sheldrick, 1997)'
_computing_structure_solution 'SHELXS-97 (Sheldrick, 1990)'
_diffrn_ambient_temperature 223(2)
_diffrn_measured_fraction_theta_full 0.999
_diffrn_measured_fraction_theta_max 0.999
_diffrn_radiation_monochromator graphite
_diffrn_radiation_source 'fine-focus sealed tube'
_diffrn_radiation_type MoK\a
_diffrn_radiation_wavelength 0.71073
_diffrn_reflns_av_R_equivalents 0.0947
_diffrn_reflns_av_sigmaI/netI 0.1060
_diffrn_reflns_limit_h_max 21
_diffrn_reflns_limit_h_min -21
_diffrn_reflns_limit_k_max 16
_diffrn_reflns_limit_k_min -18
_diffrn_reflns_limit_l_max 31
_diffrn_reflns_limit_l_min -28
_diffrn_reflns_number 42083
_diffrn_reflns_theta_full 27.49
_diffrn_reflns_theta_max 27.49
_diffrn_reflns_theta_min 0.83
_exptl_absorpt_coefficient_mu 2.728
_exptl_absorpt_correction_T_max 0.9475
_exptl_absorpt_correction_T_min 0.4083
_exptl_absorpt_correction_type multi-scan
_exptl_absorpt_process_details 'Sadabs, (Sheldrick 2001)'
_exptl_crystal_density_diffrn 1.670
_exptl_crystal_density_meas ?
_exptl_crystal_density_method .
_exptl_crystal_F_000 2904
_exptl_crystal_size_max 0.40
_exptl_crystal_size_mid 0.08
_exptl_crystal_size_min 0.02
_refine_diff_density_max 2.174
_refine_diff_density_min -1.108
_refine_diff_density_rms 0.136
_refine_ls_abs_structure_details 'Flack H D (1983), Acta Cryst. A39, 876-881'
_refine_ls_abs_structure_Flack 0.00(8)
_refine_ls_extinction_method none
_refine_ls_goodness_of_fit_ref 1.067
_refine_ls_hydrogen_treatment constr
_refine_ls_matrix_type full
_refine_ls_number_parameters 729
_refine_ls_number_reflns 12734
_refine_ls_number_restraints 110
_refine_ls_restrained_S_all 1.072
_refine_ls_R_factor_all 0.0921
_refine_ls_R_factor_gt 0.0651
_refine_ls_shift/su_max 0.001
_refine_ls_shift/su_mean 0.000
_refine_ls_structure_factor_coef Fsqd
_refine_ls_weighting_details 'calc w=1/[\s^2^(Fo^2^)+(0.0331P)^2^+0.0000P] where P=(Fo^2^+2Fc^2^)/3'
_refine_ls_weighting_scheme calc
_refine_ls_wR_factor_gt 0.1020
_refine_ls_wR_factor_ref 0.1107
_reflns_number_gt 9841
_reflns_number_total 12734
_reflns_threshold_expression >2sigma(I)
_cod_data_source_file b902800e.txt
_cod_data_source_block 7281a
_cod_depositor_comments
;
The following automatic conversions were performed:
'_symmetry_cell_setting' value 'Orthorhombic' changed to 'orthorhombic'
according to '/home/saulius/struct/CIF-dictionaries/cif_core.dic'
dictionary named 'cif_core.dic' version 2.4.1 from
2010-06-29.

'_exptl_absorpt_correction_type' value 'Multi-scan' changed
to 'multi-scan' according to
'/home/saulius/struct/CIF-dictionaries/cif_core.dic' dictionary named
'cif_core.dic' version 2.4.1 from 2010-06-29.

Automatic conversion script
Id: cif_fix_enum 1527 2010-12-29 10:47:43Z saulius 
;
_cod_original_sg_symbol_H-M Pna2(1)
_cod_database_code 7001776

loop_
_symmetry_equiv_pos_as_xyz
'x, y, z'
'-x, -y, z+1/2'
'x+1/2, -y+1/2, z'
'-x+1/2, y+1/2, z+1/2'

loop_
_atom_site_label
_atom_site_type_symbol
_atom_site_fract_x
_atom_site_fract_y
_atom_site_fract_z
_atom_site_U_iso_or_equiv
_atom_site_adp_type
_atom_site_occupancy
_atom_site_symmetry_multiplicity
_atom_site_calc_flag
_atom_site_refinement_flags
_atom_site_disorder_assembly
_atom_site_disorder_group
Re1 Re 0.41196(2) 0.09785(2) 0.089159(18) 0.03063(9) Uani 1 1 d . . .
Ru1 Ru 0.47363(4) 0.46976(5) 0.41144(3) 0.02736(16) Uani 1 1 d . . .
Fe1 Fe 0.69307(8) 0.33099(8) 0.35463(5) 0.0321(3) Uani 1 1 d . . .
P1 P 0.55066(16) 0.36291(19) 0.45691(10) 0.0327(6) Uani 1 1 d . . .
P2 P 0.57443(14) 0.53183(16) 0.35960(10) 0.0272(5) Uani 1 1 d . . .
O1 O 0.4297(5) 0.2783(6) 0.0233(3) 0.062(2) Uani 1 1 d . . .
O2 O 0.3872(5) -0.0120(6) -0.0156(4) 0.076(3) Uani 1 1 d . . .
O3 O 0.5961(4) 0.0827(5) 0.0782(4) 0.057(2) Uani 1 1 d . . .
N1 N 0.4196(4) 0.1761(5) 0.1663(3) 0.0288(18) Uani 1 1 d . . .
N2 N 0.2831(4) 0.1038(4) 0.1029(2) 0.0249(17) Uani 1 1 d . . .
N3 N 0.3885(5) -0.0163(5) 0.1447(3) 0.0310(19) Uani 1 1 d . . .
C1 C 0.4160(6) 0.5286(10) 0.4854(5) 0.060(3) Uani 1 1 d . . .
H1 H 0.4349 0.5187 0.5231 0.072 Uiso 1 1 calc R . .
C2 C 0.4367(6) 0.6032(8) 0.4526(5) 0.057(4) Uani 1 1 d . . .
H2 H 0.4724 0.6562 0.4624 0.069 Uiso 1 1 calc R . .
C3 C 0.3903(7) 0.5942(7) 0.4039(5) 0.049(3) Uani 1 1 d . . .
H3 H 0.3900 0.6395 0.3734 0.059 Uiso 1 1 calc R . .
C4 C 0.3444(6) 0.5155(6) 0.4069(5) 0.042(2) Uani 1 1 d . . .
H4 H 0.3048 0.4947 0.3793 0.050 Uiso 1 1 calc R . .
C5 C 0.3588(6) 0.4713(7) 0.4574(5) 0.046(3) Uani 1 1 d . . .
H5 H 0.3300 0.4162 0.4723 0.055 Uiso 1 1 calc R . .
C6 C 0.4557(5) 0.3747(6) 0.3544(4) 0.029(2) Uani 1 1 d . . .
C7 C 0.4412(6) 0.3205(6) 0.3163(4) 0.031(2) Uani 1 1 d . . .
C8 C 0.3697(5) 0.2454(5) 0.1807(4) 0.026(2) Uani 1 1 d . . .
H8 H 0.3289 0.2619 0.1560 0.031 Uiso 1 1 calc R . .
C9 C 0.3732(5) 0.2947(6) 0.2288(4) 0.028(2) Uani 1 1 d . . .
H9 H 0.3362 0.3429 0.2361 0.033 Uiso 1 1 calc R . .
C10 C 0.4333(5) 0.2713(6) 0.2668(4) 0.027(2) Uani 1 1 d . . .
C11 C 0.4864(6) 0.1990(6) 0.2522(4) 0.038(2) Uani 1 1 d . . .
H11 H 0.5278 0.1810 0.2761 0.046 Uiso 1 1 calc R . .
C12 C 0.4780(6) 0.1543(6) 0.2031(4) 0.030(2) Uani 1 1 d . . .
H12 H 0.5145 0.1062 0.1944 0.036 Uiso 1 1 calc R . .
C13 C 0.2319(6) 0.1628(6) 0.0796(4) 0.037(2) Uani 1 1 d . . .
H13 H 0.2525 0.2049 0.0537 0.044 Uiso 1 1 calc R . .
C14 C 0.1509(5) 0.1666(5) 0.0906(5) 0.038(2) Uani 1 1 d . . .
H14 H 0.1181 0.2107 0.0728 0.046 Uiso 1 1 calc R . .
C15 C 0.1177(5) 0.1055(6) 0.1280(3) 0.027(2) Uani 1 1 d . . .
C16 C 0.1706(5) 0.0437(6) 0.1527(4) 0.031(2) Uani 1 1 d . . .
H16 H 0.1504 0.0006 0.1783 0.038 Uiso 1 1 calc R . .
C17 C 0.2520(6) 0.0433(6) 0.1410(3) 0.030(2) Uani 1 1 d . . .
C18 C 0.3122(5) -0.0203(6) 0.1666(4) 0.030(2) Uani 1 1 d . . .
C19 C 0.2952(6) -0.0769(6) 0.2099(4) 0.035(2) Uani 1 1 d . . .
H19 H 0.2429 -0.0763 0.2246 0.042 Uiso 1 1 calc R . .
C20 C 0.3530(7) -0.1352(6) 0.2328(5) 0.048(3) Uani 1 1 d . . .
C21 C 0.4267(6) -0.1291(7) 0.2112(5) 0.045(3) Uani 1 1 d . . .
H21 H 0.4687 -0.1642 0.2268 0.054 Uiso 1 1 calc R . .
C22 C 0.4435(6) -0.0735(6) 0.1668(5) 0.044(3) Uani 1 1 d . . .
H22 H 0.4954 -0.0758 0.1515 0.053 Uiso 1 1 calc R . .
C23 C 0.0285(6) 0.1066(7) 0.1418(5) 0.051(3) Uani 1 1 d . . .
H23A H -0.0010 0.0711 0.1147 0.077 Uiso 1 1 calc R . .
H23B H 0.0092 0.1708 0.1423 0.077 Uiso 1 1 calc R . .
H23C H 0.0204 0.0784 0.1773 0.077 Uiso 1 1 calc R . .
C24 C 0.3332(7) -0.1931(8) 0.2817(5) 0.060(3) Uani 1 1 d . . .
H24A H 0.3800 -0.2298 0.2920 0.091 Uiso 1 1 calc R . .
H24B H 0.2888 -0.2348 0.2733 0.091 Uiso 1 1 calc R . .
H24C H 0.3181 -0.1521 0.3115 0.091 Uiso 1 1 calc R . .
C25 C 0.4228(6) 0.2084(8) 0.0477(4) 0.043(3) Uani 1 1 d . . .
C26 C 0.5261(6) 0.0861(6) 0.0819(5) 0.043(3) Uani 1 1 d . . .
C27 C 0.3970(7) 0.0292(8) 0.0246(4) 0.046(3) Uani 1 1 d . . .
C28 C 0.6292(6) 0.2949(7) 0.4219(4) 0.039(2) Uani 1 1 d . . .
C29 C 0.7134(7) 0.2986(7) 0.4334(4) 0.045(3) Uani 1 1 d . . .
H29 H 0.7392 0.3404 0.4604 0.054 Uiso 1 1 calc R . .
C30 C 0.7537(7) 0.2345(7) 0.4002(5) 0.054(3) Uani 1 1 d . . .
H30 H 0.8127 0.2239 0.3996 0.065 Uiso 1 1 calc R . .
C31 C 0.6976(8) 0.1895(7) 0.3672(4) 0.049(3) Uani 1 1 d . . .
H31 H 0.7092 0.1409 0.3395 0.058 Uiso 1 1 calc R . .
C32 C 0.6214(7) 0.2253(7) 0.3808(4) 0.044(3) Uani 1 1 d . . .
H32 H 0.5700 0.2063 0.3636 0.053 Uiso 1 1 calc R . .
C33 C 0.6536(5) 0.4587(6) 0.3291(3) 0.029(2) Uani 1 1 d . . .
C34 C 0.7392(6) 0.4600(7) 0.3359(4) 0.041(2) Uani 1 1 d . . .
H34 H 0.7699 0.5015 0.3606 0.049 Uiso 1 1 calc R . .
C35 C 0.7720(6) 0.3902(6) 0.3009(4) 0.041(3) Uani 1 1 d . . .
H35 H 0.8299 0.3743 0.2976 0.049 Uiso 1 1 calc R . .
C36 C 0.7073(6) 0.3437(7) 0.2731(4) 0.042(3) Uani 1 1 d . . .
H36 H 0.7123 0.2919 0.2465 0.050 Uiso 1 1 calc R . .
C37 C 0.6351(7) 0.3871(6) 0.2903(4) 0.035(2) Uani 1 1 d . . .
H37 H 0.5802 0.3698 0.2781 0.042 Uiso 1 1 calc R . .
C1A C 0.4856(5) 0.2736(5) 0.4883(3) 0.053(3) Uani 1 1 d GU . .
C2A C 0.4488(5) 0.2952(5) 0.5375(3) 0.079(3) Uani 1 1 d GU . .
H2A H 0.4583 0.3536 0.5540 0.095 Uiso 1 1 calc R . .
C3A C 0.3980(5) 0.2304(6) 0.5622(3) 0.085(3) Uani 1 1 d GU . .
H3A H 0.3732 0.2451 0.5955 0.102 Uiso 1 1 calc R . .
C4A C 0.3840(5) 0.1441(5) 0.5378(4) 0.074(3) Uani 1 1 d GU . .
H4A H 0.3496 0.1003 0.5545 0.088 Uiso 1 1 calc R . .
C5A C 0.4208(5) 0.1225(5) 0.4886(4) 0.090(3) Uani 1 1 d GU . .
H5A H 0.4113 0.0641 0.4720 0.108 Uiso 1 1 calc R . .
C6A C 0.4716(5) 0.1872(6) 0.4639(3) 0.075(3) Uani 1 1 d GU . .
H6A H 0.4964 0.1726 0.4306 0.090 Uiso 1 1 calc R . .
C1B C 0.6056(6) 0.4034(9) 0.5172(4) 0.047(3) Uani 1 1 d . . .
C2B C 0.6153(6) 0.4964(9) 0.5279(4) 0.050(3) Uani 1 1 d . . .
H2B H 0.5904 0.5407 0.5051 0.061 Uiso 1 1 calc R . .
C3B C 0.6610(7) 0.5275(10) 0.5712(5) 0.072(4) Uani 1 1 d . . .
H3B H 0.6684 0.5921 0.5770 0.086 Uiso 1 1 calc R . .
C4B C 0.6951(7) 0.4644(11) 0.6055(5) 0.074(4) Uani 1 1 d . . .
H4B H 0.7259 0.4861 0.6350 0.088 Uiso 1 1 calc R . .
C5B C 0.6857(7) 0.3700(10) 0.5979(5) 0.063(3) Uani 1 1 d . . .
H5B H 0.7080 0.3267 0.6225 0.075 Uiso 1 1 calc R . .
C6B C 0.6416(7) 0.3392(9) 0.5522(4) 0.058(3) Uani 1 1 d . . .
H6B H 0.6364 0.2746 0.5454 0.069 Uiso 1 1 calc R . .
C1C C 0.6326(5) 0.6263(6) 0.3905(4) 0.030(2) Uani 1 1 d U . .
C2C C 0.6965(6) 0.6042(7) 0.4263(4) 0.044(2) Uani 1 1 d U . .
H2C H 0.7082 0.5412 0.4345 0.052 Uiso 1 1 calc R . .
C3C C 0.7424(7) 0.6763(9) 0.4495(4) 0.058(3) Uani 1 1 d DU . .
H3C H 0.7839 0.6620 0.4742 0.069 Uiso 1 1 calc R . .
C4C C 0.7270(7) 0.7652(8) 0.4366(5) 0.067(4) Uani 1 1 d DU . .
H4C H 0.7608 0.8127 0.4501 0.080 Uiso 1 1 calc R . .
C5C C 0.6637(7) 0.7891(8) 0.4045(5) 0.059(3) Uani 1 1 d DU . .
H5C H 0.6519 0.8527 0.3981 0.071 Uiso 1 1 calc R . .
C6C C 0.6168(7) 0.7201(7) 0.3812(4) 0.044(3) Uani 1 1 d U . .
H6C H 0.5734 0.7371 0.3587 0.053 Uiso 1 1 calc R . .
C1D C 0.5394(5) 0.5849(6) 0.2944(4) 0.028(2) Uani 1 1 d . . .
C2D C 0.5906(6) 0.6402(6) 0.2638(4) 0.041(2) Uani 1 1 d . . .
H2D H 0.6412 0.6573 0.2778 0.049 Uiso 1 1 calc R . .
C3D C 0.5679(6) 0.6702(7) 0.2130(4) 0.043(3) Uani 1 1 d . . .
H3D H 0.6027 0.7091 0.1930 0.052 Uiso 1 1 calc R . .
C4D C 0.4967(8) 0.6447(7) 0.1915(5) 0.055(3) Uani 1 1 d . . .
H4D H 0.4833 0.6633 0.1561 0.066 Uiso 1 1 calc R . .
C5D C 0.4429(8) 0.5910(7) 0.2214(5) 0.052(3) Uani 1 1 d . . .
H5D H 0.3923 0.5752 0.2069 0.062 Uiso 1 1 calc R . .
C6D C 0.4648(6) 0.5607(6) 0.2735(4) 0.034(2) Uani 1 1 d . . .
H6D H 0.4290 0.5242 0.2942 0.041 Uiso 1 1 calc R . .
P3 P 0.17162(17) 0.5448(2) 0.24957(12) 0.0436(7) Uani 1 1 d . . .
F6 F 0.2098(6) 0.5468(8) 0.3065(4) 0.137(4) Uani 1 1 d . . .
F1 F 0.2259(6) 0.6237(6) 0.2258(5) 0.132(4) Uani 1 1 d . . .
F2 F 0.1121(6) 0.6232(5) 0.2694(4) 0.107(3) Uani 1 1 d . . .
F5 F 0.1320(5) 0.5426(8) 0.1922(4) 0.128(4) Uani 1 1 d . . .
F3 F 0.1123(7) 0.4676(7) 0.2696(4) 0.152(5) Uani 1 1 d . . .
F4 F 0.2331(6) 0.4723(7) 0.2300(4) 0.129(4) Uani 1 1 d . . .
C1S C 0.9859(11) 0.5185(13) 0.3645(7) 0.128(7) Uani 1 1 d . . .
H1S1 H 1.0418 0.5003 0.3697 0.191 Uiso 1 1 calc R . .
H1S2 H 0.9792 0.5451 0.3286 0.191 Uiso 1 1 calc R . .
H1S3 H 0.9516 0.4638 0.3683 0.191 Uiso 1 1 calc R . .
C2S C 0.9634(10) 0.5892(14) 0.4059(9) 0.101(7) Uani 1 1 d . . .
N1S N 0.9456(11) 0.6388(13) 0.4384(9) 0.139(7) Uani 1 1 d . . .

loop_
_atom_site_aniso_label
_atom_site_aniso_U_11
_atom_site_aniso_U_22
_atom_site_aniso_U_33
_atom_site_aniso_U_23
_atom_site_aniso_U_13
_atom_site_aniso_U_12
Re1 0.03057(17) 0.03330(16) 0.02803(17) -0.0085(2) 0.0057(2) -0.00665(16)
Ru1 0.0211(3) 0.0351(4) 0.0259(4) -0.0111(3) 0.0006(3) 0.0006(3)
Fe1 0.0311(7) 0.0331(7) 0.0321(8) 0.0038(6) 0.0045(6) 0.0080(6)
P1 0.0276(14) 0.0452(16) 0.0254(14) -0.0001(12) 0.0011(11) 0.0003(12)
P2 0.0245(12) 0.0287(12) 0.0284(13) -0.0046(10) -0.0022(10) 0.0014(10)
O1 0.076(6) 0.065(5) 0.045(5) 0.012(4) -0.004(4) -0.029(5)
O2 0.081(7) 0.085(6) 0.062(6) -0.040(5) 0.000(5) -0.023(5)
O3 0.039(4) 0.066(5) 0.067(7) -0.023(4) 0.008(4) -0.003(4)
N1 0.018(4) 0.030(4) 0.038(5) -0.006(4) 0.005(3) -0.001(3)
N2 0.038(4) 0.027(3) 0.010(4) -0.004(3) -0.002(3) -0.003(3)
N3 0.035(5) 0.022(4) 0.036(5) -0.013(4) 0.002(4) 0.002(4)
C1 0.036(6) 0.106(10) 0.038(7) -0.031(7) 0.003(5) 0.012(7)
C2 0.034(6) 0.056(7) 0.081(10) -0.043(7) 0.022(6) -0.012(5)
C3 0.051(7) 0.038(6) 0.058(8) -0.010(6) 0.017(6) 0.012(5)
C4 0.034(5) 0.038(5) 0.054(7) -0.023(5) -0.006(5) 0.015(5)
C5 0.034(6) 0.045(6) 0.059(7) -0.018(6) 0.011(5) 0.006(5)
C6 0.022(5) 0.031(5) 0.032(5) -0.003(4) 0.002(4) 0.004(4)
C7 0.033(5) 0.034(5) 0.025(5) -0.004(4) 0.005(4) 0.003(4)
C8 0.022(5) 0.026(5) 0.030(5) 0.003(4) -0.002(4) -0.004(4)
C9 0.020(5) 0.026(5) 0.038(6) -0.005(4) 0.006(4) -0.003(4)
C10 0.029(5) 0.028(5) 0.025(5) -0.005(4) 0.008(4) -0.005(4)
C11 0.041(6) 0.042(6) 0.031(6) -0.010(4) -0.008(4) 0.000(5)
C12 0.033(5) 0.023(5) 0.033(5) -0.008(4) 0.005(4) 0.006(4)
C13 0.052(6) 0.031(5) 0.028(7) 0.004(4) -0.001(5) -0.010(4)
C14 0.040(5) 0.035(4) 0.039(5) -0.013(6) -0.011(6) 0.000(4)
C15 0.033(5) 0.029(5) 0.018(4) -0.005(4) -0.005(4) -0.009(4)
C16 0.032(5) 0.032(5) 0.031(5) -0.007(4) 0.004(4) -0.001(4)
C17 0.036(5) 0.035(5) 0.019(5) -0.010(4) -0.005(4) -0.003(4)
C18 0.029(5) 0.027(5) 0.033(5) -0.013(4) 0.000(4) -0.002(4)
C19 0.044(6) 0.030(5) 0.031(6) 0.008(4) 0.003(5) 0.003(4)
C20 0.047(7) 0.021(5) 0.077(9) 0.007(5) 0.002(6) -0.003(5)
C21 0.035(6) 0.032(5) 0.069(8) 0.002(5) -0.011(5) 0.000(5)
C22 0.029(5) 0.031(5) 0.071(8) 0.002(5) -0.002(5) -0.003(4)
C23 0.031(6) 0.064(7) 0.058(8) 0.005(6) -0.001(5) 0.005(5)
C24 0.073(9) 0.051(7) 0.058(8) 0.021(6) -0.013(7) 0.011(6)
C25 0.034(6) 0.066(7) 0.029(6) -0.001(5) -0.002(5) -0.014(5)
C26 0.052(6) 0.040(5) 0.036(7) -0.018(5) -0.002(6) -0.011(4)
C27 0.052(7) 0.051(7) 0.035(7) -0.014(6) 0.014(5) -0.003(6)
C28 0.037(6) 0.052(6) 0.029(6) 0.015(5) 0.006(4) 0.017(5)
C29 0.057(7) 0.055(6) 0.024(5) 0.016(5) -0.009(5) 0.007(6)
C30 0.054(7) 0.053(6) 0.055(8) 0.024(6) 0.022(6) 0.021(6)
C31 0.073(9) 0.034(6) 0.038(7) -0.001(5) 0.016(6) 0.004(6)
C32 0.057(7) 0.037(6) 0.038(6) 0.012(5) 0.010(5) 0.005(5)
C33 0.033(5) 0.030(5) 0.023(5) -0.003(4) 0.007(4) 0.005(4)
C34 0.031(6) 0.047(6) 0.044(6) -0.007(5) 0.005(5) 0.003(5)
C35 0.040(6) 0.045(6) 0.038(6) 0.019(5) 0.016(5) 0.009(5)
C36 0.044(6) 0.047(6) 0.035(6) 0.006(5) 0.019(5) 0.019(5)
C37 0.050(7) 0.033(5) 0.021(5) 0.001(4) -0.002(5) 0.007(5)
C1A 0.045(5) 0.060(5) 0.055(5) 0.011(4) 0.007(4) -0.008(4)
C2A 0.075(6) 0.093(6) 0.068(5) 0.003(5) 0.011(5) -0.028(5)
C3A 0.081(6) 0.102(6) 0.071(6) 0.012(5) 0.012(5) -0.020(5)
C4A 0.069(5) 0.072(5) 0.080(6) 0.024(5) 0.018(5) 0.000(5)
C5A 0.087(6) 0.074(5) 0.108(6) 0.009(5) 0.030(5) -0.005(5)
C6A 0.069(5) 0.066(5) 0.090(6) -0.001(5) 0.033(5) -0.003(5)
C1B 0.026(6) 0.093(9) 0.022(5) 0.002(6) 0.004(4) 0.006(6)
C2B 0.028(6) 0.086(9) 0.037(7) -0.015(6) -0.001(5) -0.001(6)
C3B 0.036(7) 0.103(10) 0.076(10) -0.036(8) -0.006(6) 0.004(7)
C4B 0.039(7) 0.134(12) 0.049(9) -0.029(8) -0.003(6) -0.011(8)
C5B 0.042(6) 0.121(10) 0.025(8) 0.015(7) -0.005(5) 0.005(7)
C6B 0.042(7) 0.104(10) 0.028(6) 0.007(6) -0.001(5) -0.009(7)
C1C 0.021(4) 0.041(5) 0.026(4) -0.009(4) 0.004(4) -0.005(4)
C2C 0.039(5) 0.059(5) 0.033(5) -0.008(5) 0.004(4) -0.002(5)
C3C 0.036(6) 0.091(7) 0.046(6) -0.019(6) -0.003(5) -0.013(5)
C4C 0.065(7) 0.076(7) 0.060(7) -0.014(6) 0.011(6) -0.041(6)
C5C 0.078(7) 0.049(5) 0.051(6) 0.005(5) 0.010(6) -0.019(5)
C6C 0.053(6) 0.041(5) 0.038(5) -0.006(4) 0.002(5) -0.014(5)
C1D 0.029(5) 0.022(5) 0.033(5) -0.002(4) -0.001(4) 0.014(4)
C2D 0.051(7) 0.037(5) 0.034(6) 0.002(4) 0.015(5) 0.018(5)
C3D 0.045(7) 0.043(6) 0.041(6) 0.002(5) 0.002(5) 0.007(5)
C4D 0.091(10) 0.035(6) 0.039(7) 0.007(5) -0.016(7) 0.014(6)
C5D 0.060(8) 0.043(7) 0.052(8) -0.009(6) -0.023(6) 0.011(6)
C6D 0.043(6) 0.028(5) 0.030(5) -0.008(4) -0.009(5) 0.001(4)
P3 0.0351(16) 0.0525(17) 0.0432(17) -0.0010(14) -0.0001(13) 0.0027(14)
F6 0.145(9) 0.200(10) 0.067(6) -0.033(6) -0.035(6) 0.070(8)
F1 0.121(9) 0.105(7) 0.170(10) 0.009(6) 0.051(7) -0.037(6)
F2 0.129(8) 0.090(5) 0.104(7) 0.000(5) 0.016(6) 0.044(5)
F5 0.088(7) 0.212(10) 0.083(7) -0.029(7) -0.029(5) 0.024(7)
F3 0.186(11) 0.138(8) 0.133(9) -0.026(7) 0.068(8) -0.091(8)
F4 0.151(10) 0.132(7) 0.104(7) 0.008(6) 0.038(6) 0.093(7)
C1S 0.123(16) 0.162(17) 0.098(15) 0.037(13) 0.052(12) 0.044(14)
C2S 0.055(10) 0.129(16) 0.119(17) 0.068(14) 0.026(11) 0.025(11)
N1S 0.093(13) 0.146(16) 0.18(2) 0.012(13) 0.033(12) 0.019(11)

loop_
_atom_type_symbol
_atom_type_description
_atom_type_scat_dispersion_real
_atom_type_scat_dispersion_imag
_atom_type_scat_source
C C 0.0033 0.0016 'International Tables Vol C Tables 4.2.6.8 and 6.1.1.4'
H H 0.0000 0.0000 'International Tables Vol C Tables 4.2.6.8 and 6.1.1.4'
N N 0.0061 0.0033 'International Tables Vol C Tables 4.2.6.8 and 6.1.1.4'
O O 0.0106 0.0060 'International Tables Vol C Tables 4.2.6.8 and 6.1.1.4'
F F 0.0171 0.0103 'International Tables Vol C Tables 4.2.6.8 and 6.1.1.4'
P P 0.1023 0.0942 'International Tables Vol C Tables 4.2.6.8 and 6.1.1.4'
Ru Ru -1.2594 0.8363 'International Tables Vol C Tables 4.2.6.8 and 6.1.1.4'
Re Re -1.0185 7.2310 'International Tables Vol C Tables 4.2.6.8 and 6.1.1.4'
Fe Fe 0.3463 0.8444 'International Tables Vol C Tables 4.2.6.8 and 6.1.1.4'

loop_
_geom_angle_atom_site_label_1
_geom_angle_atom_site_label_2
_geom_angle_atom_site_label_3
_geom_angle
_geom_angle_site_symmetry_1
_geom_angle_site_symmetry_3
_geom_angle_publ_flag
C27 Re1 C25 89.5(4) . . ?
C27 Re1 C26 90.4(5) . . ?
C25 Re1 C26 85.8(4) . . ?
C27 Re1 N3 96.8(4) . . ?
C25 Re1 N3 171.4(4) . . ?
C26 Re1 N3 99.9(4) . . ?
C27 Re1 N2 91.2(4) . . ?
C25 Re1 N2 98.4(4) . . ?
C26 Re1 N2 175.5(4) . . ?
N3 Re1 N2 75.7(3) . . ?
C27 Re1 N1 175.6(4) . . ?
C25 Re1 N1 92.2(4) . . ?
C26 Re1 N1 93.9(4) . . ?
N3 Re1 N1 81.2(3) . . ?
N2 Re1 N1 84.4(2) . . ?
C6 Ru1 C5 103.9(4) . . ?
C6 Ru1 C1 141.0(4) . . ?
C5 Ru1 C1 37.6(4) . . ?
C6 Ru1 C2 149.7(4) . . ?
C5 Ru1 C2 61.7(4) . . ?
C1 Ru1 C2 36.0(4) . . ?
C6 Ru1 C4 91.1(4) . . ?
C5 Ru1 C4 37.0(4) . . ?
C1 Ru1 C4 61.3(4) . . ?
C2 Ru1 C4 61.0(4) . . ?
C6 Ru1 C3 112.8(4) . . ?
C5 Ru1 C3 60.5(4) . . ?
C1 Ru1 C3 60.5(5) . . ?
C2 Ru1 C3 37.1(4) . . ?
C4 Ru1 C3 35.1(3) . . ?
C6 Ru1 P1 88.6(3) . . ?
C5 Ru1 P1 103.7(3) . . ?
C1 Ru1 P1 95.2(3) . . ?
C2 Ru1 P1 119.8(4) . . ?
C4 Ru1 P1 138.9(3) . . ?
C3 Ru1 P1 155.3(3) . . ?
C6 Ru1 P2 88.8(3) . . ?
C5 Ru1 P2 155.8(3) . . ?
C1 Ru1 P2 128.9(4) . . ?
C2 Ru1 P2 97.1(3) . . ?
C4 Ru1 P2 124.0(3) . . ?
C3 Ru1 P2 95.6(3) . . ?
P1 Ru1 P2 97.05(9) . . ?
C37 Fe1 C29 157.3(4) . . ?
C37 Fe1 C32 105.3(4) . . ?
C29 Fe1 C32 67.8(4) . . ?
C37 Fe1 C36 40.9(4) . . ?
C29 Fe1 C36 161.8(4) . . ?
C32 Fe1 C36 116.7(4) . . ?
C37 Fe1 C28 119.4(4) . . ?
C29 Fe1 C28 41.2(4) . . ?
C32 Fe1 C28 41.0(4) . . ?
C36 Fe1 C28 152.8(4) . . ?
C37 Fe1 C33 41.3(3) . . ?
C29 Fe1 C33 123.7(4) . . ?
C32 Fe1 C33 125.1(4) . . ?
C36 Fe1 C33 69.6(4) . . ?
C28 Fe1 C33 108.1(4) . . ?
C37 Fe1 C30 159.0(4) . . ?
C29 Fe1 C30 40.2(4) . . ?
C32 Fe1 C30 67.2(5) . . ?
C36 Fe1 C30 123.1(4) . . ?
C28 Fe1 C30 68.8(4) . . ?
C33 Fe1 C30 158.8(4) . . ?
C37 Fe1 C31 121.9(4) . . ?
C29 Fe1 C31 67.9(4) . . ?
C32 Fe1 C31 40.4(4) . . ?
C36 Fe1 C31 103.5(4) . . ?
C28 Fe1 C31 69.3(4) . . ?
C33 Fe1 C31 160.5(4) . . ?
C30 Fe1 C31 39.9(4) . . ?
C37 Fe1 C35 68.5(4) . . ?
C29 Fe1 C35 127.5(4) . . ?
C32 Fe1 C35 152.8(4) . . ?
C36 Fe1 C35 41.3(4) . . ?
C28 Fe1 C35 165.1(4) . . ?
C33 Fe1 C35 68.7(4) . . ?
C30 Fe1 C35 108.5(4) . . ?
C31 Fe1 C35 118.8(4) . . ?
C37 Fe1 C34 69.2(4) . . ?
C29 Fe1 C34 111.1(4) . . ?
C32 Fe1 C34 163.9(4) . . ?
C36 Fe1 C34 69.7(4) . . ?
C28 Fe1 C34 127.4(4) . . ?
C33 Fe1 C34 41.0(4) . . ?
C30 Fe1 C34 123.1(5) . . ?
C31 Fe1 C34 155.3(4) . . ?
C35 Fe1 C34 40.8(4) . . ?
C1B P1 C28 101.1(5) . . ?
C1B P1 C1A 99.7(5) . . ?
C28 P1 C1A 104.3(4) . . ?
C1B P1 Ru1 117.7(4) . . ?
C28 P1 Ru1 121.3(3) . . ?
C1A P1 Ru1 109.9(3) . . ?
C1C P2 C33 102.2(4) . . ?
C1C P2 C1D 102.9(4) . . ?
C33 P2 C1D 95.8(4) . . ?
C1C P2 Ru1 116.2(3) . . ?
C33 P2 Ru1 122.2(3) . . ?
C1D P2 Ru1 114.2(3) . . ?
C8 N1 C12 115.6(8) . . ?
C8 N1 Re1 124.5(6) . . ?
C12 N1 Re1 119.9(6) . . ?
C13 N2 C17 116.8(8) . . ?
C13 N2 Re1 126.2(6) . . ?
C17 N2 Re1 116.9(6) . . ?
C22 N3 C18 116.2(8) . . ?
C22 N3 Re1 126.4(7) . . ?
C18 N3 Re1 116.4(6) . . ?
C2 C1 C5 109.0(11) . . ?
C2 C1 Ru1 72.8(6) . . ?
C5 C1 Ru1 71.1(6) . . ?
C1 C2 C3 106.7(10) . . ?
C1 C2 Ru1 71.2(6) . . ?
C3 C2 Ru1 72.0(6) . . ?
C4 C3 C2 109.3(11) . . ?
C4 C3 Ru1 71.9(5) . . ?
C2 C3 Ru1 70.8(6) . . ?
C3 C4 C5 108.7(10) . . ?
C3 C4 Ru1 73.0(6) . . ?
C5 C4 Ru1 70.4(5) . . ?
C4 C5 C1 106.3(10) . . ?
C4 C5 Ru1 72.6(6) . . ?
C1 C5 Ru1 71.4(6) . . ?
C7 C6 Ru1 174.9(8) . . ?
C6 C7 C10 168.9(10) . . ?
N1 C8 C9 125.3(8) . . ?
C8 C9 C10 118.8(8) . . ?
C11 C10 C9 116.6(8) . . ?
C11 C10 C7 121.9(9) . . ?
C9 C10 C7 121.5(8) . . ?
C12 C11 C10 120.2(9) . . ?
N1 C12 C11 123.5(8) . . ?
N2 C13 C14 124.6(9) . . ?
C13 C14 C15 119.8(9) . . ?
C14 C15 C16 116.2(9) . . ?
C14 C15 C23 122.1(8) . . ?
C16 C15 C23 121.7(8) . . ?
C17 C16 C15 122.0(9) . . ?
N2 C17 C16 120.5(8) . . ?
N2 C17 C18 114.8(8) . . ?
C16 C17 C18 124.7(9) . . ?
C19 C18 N3 121.3(9) . . ?
C19 C18 C17 123.5(9) . . ?
N3 C18 C17 115.2(8) . . ?
C18 C19 C20 121.8(10) . . ?
C21 C20 C19 115.6(10) . . ?
C21 C20 C24 123.9(10) . . ?
C19 C20 C24 120.3(10) . . ?
C20 C21 C22 122.5(10) . . ?
N3 C22 C21 122.4(10) . . ?
O1 C25 Re1 178.2(9) . . ?
O3 C26 Re1 177.2(8) . . ?
O2 C27 Re1 179.0(11) . . ?
C32 C28 C29 104.9(9) . . ?
C32 C28 P1 129.5(8) . . ?
C29 C28 P1 125.5(8) . . ?
C32 C28 Fe1 69.2(5) . . ?
C29 C28 Fe1 69.0(5) . . ?
P1 C28 Fe1 128.2(5) . . ?
C30 C29 C28 109.2(10) . . ?
C30 C29 Fe1 70.6(6) . . ?
C28 C29 Fe1 69.8(5) . . ?
C31 C30 C29 108.8(10) . . ?
C31 C30 Fe1 70.1(6) . . ?
C29 C30 Fe1 69.2(5) . . ?
C30 C31 C32 107.1(9) . . ?
C30 C31 Fe1 70.0(6) . . ?
C32 C31 Fe1 69.1(6) . . ?
C31 C32 C28 110.0(10) . . ?
C31 C32 Fe1 70.5(6) . . ?
C28 C32 Fe1 69.8(6) . . ?
C37 C33 C34 107.6(8) . . ?
C37 C33 P2 121.6(7) . . ?
C34 C33 P2 130.8(7) . . ?
C37 C33 Fe1 68.7(5) . . ?
C34 C33 Fe1 69.9(5) . . ?
P2 C33 Fe1 127.7(5) . . ?
C35 C34 C33 107.4(9) . . ?
C35 C34 Fe1 69.6(5) . . ?
C33 C34 Fe1 69.1(5) . . ?
C34 C35 C36 109.0(9) . . ?
C34 C35 Fe1 69.6(5) . . ?
C36 C35 Fe1 68.9(5) . . ?
C37 C36 C35 106.7(9) . . ?
C37 C36 Fe1 69.1(5) . . ?
C35 C36 Fe1 69.9(6) . . ?
C36 C37 C33 109.3(9) . . ?
C36 C37 Fe1 70.0(6) . . ?
C33 C37 Fe1 69.9(5) . . ?
C2A C1A C6A 120.0 . . ?
C2A C1A P1 118.0(5) . . ?
C6A C1A P1 121.9(5) . . ?
C1A C2A C3A 120.0 . . ?
C4A C3A C2A 120.0 . . ?
C3A C4A C5A 120.0 . . ?
C6A C5A C4A 120.0 . . ?
C5A C6A C1A 120.0 . . ?
C2B C1B C6B 118.0(10) . . ?
C2B C1B P1 121.5(9) . . ?
C6B C1B P1 120.5(10) . . ?
C1B C2B C3B 121.8(12) . . ?
C4B C3B C2B 119.8(13) . . ?
C3B C4B C5B 121.3(12) . . ?
C4B C5B C6B 118.3(11) . . ?
C1B C6B C5B 120.8(12) . . ?
C6C C1C C2C 117.4(9) . . ?
C6C C1C P2 123.1(7) . . ?
C2C C1C P2 119.5(7) . . ?
C3C C2C C1C 119.9(10) . . ?
C4C C3C C2C 119.7(11) . . ?
C3C C4C C5C 121.9(11) . . ?
C4C C5C C6C 119.9(11) . . ?
C5C C6C C1C 121.0(11) . . ?
C2D C1D C6D 119.3(9) . . ?
C2D C1D P2 120.5(7) . . ?
C6D C1D P2 119.8(7) . . ?
C3D C2D C1D 120.3(10) . . ?
C4D C3D C2D 120.9(11) . . ?
C3D C4D C5D 120.4(11) . . ?
C4D C5D C6D 119.3(11) . . ?
C1D C6D C5D 119.7(10) . . ?
F4 P3 F6 91.4(5) . . ?
F4 P3 F1 89.1(6) . . ?
F6 P3 F1 95.3(6) . . ?
F4 P3 F3 92.5(6) . . ?
F6 P3 F3 89.1(6) . . ?
F1 P3 F3 175.3(7) . . ?
F4 P3 F5 89.0(5) . . ?
F6 P3 F5 179.3(6) . . ?
F1 P3 F5 85.3(6) . . ?
F3 P3 F5 90.3(6) . . ?
F4 P3 F2 177.0(6) . . ?
F6 P3 F2 87.9(5) . . ?
F1 P3 F2 88.1(5) . . ?
F3 P3 F2 90.4(6) . . ?
F5 P3 F2 91.7(5) . . ?
N1S C2S C1S 177(2) . . ?

loop_
_geom_bond_atom_site_label_1
_geom_bond_atom_site_label_2
_geom_bond_distance
_geom_bond_site_symmetry_2
_geom_bond_publ_flag
Re1 C27 1.882(11) . ?
Re1 C25 1.886(11) . ?
Re1 C26 1.910(11) . ?
Re1 N3 2.160(8) . ?
Re1 N2 2.165(7) . ?
Re1 N1 2.206(7) . ?
Ru1 C6 1.974(9) . ?
Ru1 C5 2.215(10) . ?
Ru1 C1 2.220(10) . ?
Ru1 C2 2.240(10) . ?
Ru1 C4 2.243(9) . ?
Ru1 C3 2.256(10) . ?
Ru1 P1 2.282(3) . ?
Ru1 P2 2.282(2) . ?
Fe1 C37 2.017(9) . ?
Fe1 C29 2.021(9) . ?
Fe1 C32 2.025(10) . ?
Fe1 C36 2.030(10) . ?
Fe1 C28 2.032(9) . ?
Fe1 C33 2.033(8) . ?
Fe1 C30 2.040(10) . ?
Fe1 C31 2.042(10) . ?
Fe1 C35 2.043(9) . ?
Fe1 C34 2.044(10) . ?
P1 C1B 1.834(11) . ?
P1 C28 1.839(10) . ?
P1 C1A 1.839(6) . ?
P2 C1C 1.822(9) . ?
P2 C33 1.838(9) . ?
P2 C1D 1.867(9) . ?
O1 C25 1.168(12) . ?
O2 C27 1.163(12) . ?
O3 C26 1.165(11) . ?
N1 C8 1.337(10) . ?
N1 C12 1.361(11) . ?
N2 C13 1.326(11) . ?
N2 C17 1.375(10) . ?
N3 C22 1.339(12) . ?
N3 C18 1.378(11) . ?
C1 C2 1.378(16) . ?
C1 C5 1.428(14) . ?
C2 C3 1.432(16) . ?
C3 C4 1.357(13) . ?
C4 C5 1.415(14) . ?
C6 C7 1.238(12) . ?
C7 C10 1.412(12) . ?
C8 C9 1.378(11) . ?
C9 C10 1.407(12) . ?
C10 C11 1.402(12) . ?
C11 C12 1.374(12) . ?
C13 C14 1.372(12) . ?
C14 C15 1.381(13) . ?
C15 C16 1.384(12) . ?
C15 C23 1.518(13) . ?
C16 C17 1.381(12) . ?
C17 C18 1.488(12) . ?
C18 C19 1.366(12) . ?
C19 C20 1.389(13) . ?
C20 C21 1.336(14) . ?
C20 C24 1.496(14) . ?
C21 C22 1.377(15) . ?
C28 C32 1.422(14) . ?
C28 C29 1.426(14) . ?
C29 C30 1.397(13) . ?
C30 C31 1.393(15) . ?
C31 C32 1.405(15) . ?
C33 C37 1.429(12) . ?
C33 C34 1.429(12) . ?
C34 C35 1.424(13) . ?
C35 C36 1.436(14) . ?
C36 C37 1.414(13) . ?
C1A C2A 1.3900 . ?
C1A C6A 1.3900 . ?
C2A C3A 1.3900 . ?
C3A C4A 1.3900 . ?
C4A C5A 1.3900 . ?
C5A C6A 1.3900 . ?
C1B C2B 1.362(15) . ?
C1B C6B 1.392(14) . ?
C2B C3B 1.382(15) . ?
C3B C4B 1.356(16) . ?
C4B C5B 1.368(16) . ?
C5B C6B 1.412(15) . ?
C1C C6C 1.382(13) . ?
C1C C2C 1.415(13) . ?
C2C C3C 1.401(13) . ?
C3C C4C 1.331(12) . ?
C4C C5C 1.357(13) . ?
C5C C6C 1.380(14) . ?
C1D C2D 1.382(13) . ?
C1D C6D 1.384(12) . ?
C2D C3D 1.374(13) . ?
C3D C4D 1.345(15) . ?
C4D C5D 1.386(16) . ?
C5D C6D 1.400(14) . ?
P3 F4 1.530(8) . ?
P3 F6 1.538(9) . ?
P3 F1 1.555(9) . ?
P3 F3 1.557(9) . ?
P3 F5 1.558(9) . ?
P3 F2 1.568(8) . ?
C1S C2S 1.48(2) . ?
C2S N1S 1.11(2) . ?
